data_7045895
loop_
_publ_author_name
'Xu, Hai-Bing'
'Wang, Jie'
'Chen, Xue-Li'
'Xu, Peng'
'Xiong, Kang-Tai'
'Guan, Dao-Bin'
'Deng, Jian-Guo'
'Deng, Zhi-Hua'
'Kurmoo, Mohamedally'
'Zeng, Ming-Hua'

_publ_section_title
;
 Regulating structural dimensionality and emission colors by organic
 conjugation between Sm<sup>III</sup> at a fixed distance.
;
_journal_issue 20
_journal_name_full 'Dalton transactions (Cambridge, England : 2003)'
_journal_page_first 6908
_journal_page_last 6916
_journal_paper_doi 10.1039/c8dt00238j
_journal_volume 47
_journal_year 2018
_chemical_formula_sum 'C58 H40 F15 O8 P3 Sm'
_chemical_formula_weight 1393.160
_chemical_name_common
;
Samarium diphosphine dioxide
;
_space_group_IT_number 2
_space_group_name_Hall '-P 1'
_space_group_name_H-M_alt 'P -1'
_symmetry_Int_Tables_number 2
_symmetry_space_group_name_Hall '-P 1'
_symmetry_space_group_name_H-M 'P -1'
_audit_update_record
;
2016-03-14 deposited with the CCDC.
2018-03-19 downloaded from the CCDC.
;
_cell_angle_alpha 95.448(1)
_cell_angle_beta 93.041(1)
_cell_angle_gamma 107.903(2)
_cell_formula_units_Z 2
_cell_length_a 13.7096(3)
_cell_length_b 14.2767(3)
_cell_length_c 16.7940(2)
_cell_volume 3102.00(11)
_refine_ls_R_factor_all 0.073
_cod_data_source_file c8dt00238j2.cif
_cod_data_source_block compound_2
_cod_depositor_comments 'Adding full bibliography for 7045893--7045895.cif.'
_cod_original_cell_volume 3102.0(1)
_cod_original_sg_symbol_Hall -P_1
_cod_database_code 7045895

loop_
_symmetry_equiv_pos_site_id
_symmetry_equiv_pos_as_xyz
1 x,y,z
2 -x,-y,-z

loop_
_atom_site_aniso_label
_atom_site_aniso_U_11
_atom_site_aniso_U_22
_atom_site_aniso_U_33
_atom_site_aniso_U_12
_atom_site_aniso_U_13
_atom_site_aniso_U_23
Sm 0.03130(18) 0.02786(18) 0.02727(17) 0.00544(12) 0.00464(11) 0.00066(12)
P1 0.0434(9) 0.0284(8) 0.0293(8) -0.0015(7) -0.0044(6) 0.0046(6)
P2 0.0271(7) 0.0277(8) 0.0225(6) 0.0087(6) 0.0033(5) 0.0077(6)
P3 0.0476(9) 0.0314(8) 0.0210(7) 0.0064(7) 0.0042(6) 0.0054(6)
O5 0.056(2) 0.058(2) 0.051(2) 0.0192(18) 0.0144(18) -0.0042(19)
O6 0.0416(19) 0.053(2) 0.058(2) 0.0188(17) 0.0075(17) 0.0006(19)
O7 0.0509(19) 0.047(2) 0.0509(19) 0.0067(17) 0.0119(17) 0.0053(18)
O8 0.066(2) 0.0312(19) 0.0395(19) 0.0099(18) 0.0123(17) 0.0071(17)
O1 0.0462(19) 0.0350(19) 0.0335(18) 0.0053(16) 0.0001(15) 0.0029(16)
O2 0.0405(18) 0.0353(18) 0.0361(17) 0.0131(15) 0.0083(15) 0.0126(16)
O3 0.057(2) 0.0393(19) 0.0264(17) 0.0125(17) 0.0052(16) 0.0079(16)
O4 0.063(2) 0.043(2) 0.071(2) 0.0226(18) 0.0172(19) 0.0052(19)
C1 0.061(3) 0.048(3) 0.057(3) 0.004(2) -0.014(2) 0.014(2)
C2 0.064(3) 0.059(4) 0.074(4) 0.004(3) -0.021(3) 0.020(3)
C3 0.064(3) 0.058(3) 0.073(4) 0.013(3) -0.007(3) 0.021(3)
C4 0.061(3) 0.053(3) 0.063(3) 0.008(3) 0.001(3) 0.018(3)
C5 0.048(3) 0.046(3) 0.051(3) 0.007(2) 0.001(2) 0.012(2)
C6 0.052(2) 0.042(2) 0.044(2) 0.007(2) -0.002(2) 0.013(2)
C7 0.066(3) 0.047(3) 0.040(3) 0.004(3) -0.001(2) 0.003(2)
C8 0.075(4) 0.059(4) 0.041(3) 0.000(3) 0.013(3) 0.002(3)
C9 0.068(4) 0.059(4) 0.055(3) -0.002(3) 0.015(3) -0.003(3)
C10 0.057(3) 0.048(3) 0.050(3) 0.000(3) 0.006(3) -0.001(3)
C11 0.054(3) 0.040(3) 0.035(2) 0.001(2) 0.002(2) 0.004(2)
C12 0.051(2) 0.036(2) 0.034(2) 0.000(2) 0.001(2) 0.003(2)
C13 0.049(2) 0.046(2) 0.034(2) 0.016(2) 0.005(2) 0.005(2)
C14 0.065(3) 0.054(3) 0.032(3) 0.012(3) 0.002(2) -0.005(3)
C15 0.070(3) 0.059(3) 0.037(3) -0.001(3) -0.013(3) -0.006(3)
C16 0.052(3) 0.065(4) 0.050(3) 0.008(3) -0.007(3) -0.008(3)
C17 0.042(3) 0.053(3) 0.038(2) 0.009(2) 0.000(2) -0.003(2)
C18 0.042(2) 0.038(2) 0.025(2) 0.0150(19) 0.0006(18) 0.0059(19)
C19 0.062(3) 0.043(3) 0.046(2) 0.027(2) 0.004(2) 0.005(2)
C20 0.075(3) 0.048(3) 0.057(3) 0.028(3) -0.001(3) 0.005(3)
C21 0.068(3) 0.055(3) 0.057(3) 0.031(3) -0.004(3) -0.008(3)
C22 0.062(3) 0.057(3) 0.051(3) 0.022(3) 0.008(3) -0.011(3)
C23 0.049(2) 0.043(2) 0.040(2) 0.016(2) 0.007(2) -0.002(2)
C24 0.042(2) 0.037(2) 0.033(2) 0.019(2) -0.0001(19) 0.003(2)
C25 0.070(3) 0.052(3) 0.039(3) 0.003(3) 0.012(3) 0.009(3)
C26 0.077(4) 0.061(4) 0.050(3) -0.004(3) 0.017(3) 0.013(3)
C27 0.088(4) 0.058(4) 0.048(3) -0.002(3) 0.017(3) 0.020(3)
C28 0.092(4) 0.057(4) 0.046(3) 0.002(3) 0.010(3) 0.021(3)
C29 0.073(3) 0.051(3) 0.039(3) 0.010(3) 0.007(2) 0.014(2)
C30 0.066(3) 0.039(3) 0.031(2) 0.007(2) 0.012(2) 0.011(2)
C31 0.053(3) 0.038(3) 0.024(2) 0.011(2) 0.007(2) 0.010(2)
C32 0.056(3) 0.041(3) 0.033(3) 0.017(2) 0.000(2) 0.006(2)
C33 0.055(3) 0.043(3) 0.029(2) 0.011(2) 0.002(2) 0.004(2)
C37 0.062(3) 0.055(3) 0.041(2) 0.023(2) 0.009(2) 0.014(2)
C38 0.070(3) 0.072(4) 0.058(3) 0.028(3) 0.015(3) 0.016(3)
C39 0.076(3) 0.068(3) 0.060(3) 0.034(3) 0.011(3) 0.014(3)
C40 0.086(3) 0.060(3) 0.060(3) 0.033(3) 0.013(3) 0.014(3)
C41 0.078(3) 0.053(3) 0.048(3) 0.027(3) 0.011(3) 0.012(3)
C42 0.066(3) 0.047(3) 0.033(2) 0.022(2) 0.007(2) 0.015(2)
C55 0.028(3) 0.034(3) 0.026(3) 0.010(3) 0.001(3) 0.008(3)
C56 0.037(3) 0.035(3) 0.029(3) 0.007(3) 0.003(3) 0.010(3)
C55A 0.054(4) 0.039(4) 0.033(3) 0.006(3) -0.008(3) 0.006(3)
C56A 0.056(3) 0.040(3) 0.040(3) 0.005(3) -0.004(3) 0.006(3)
C57 0.032(2) 0.030(2) 0.024(2) 0.0106(19) 0.0018(18) 0.0064(19)
C67 0.050(3) 0.037(3) 0.040(2) 0.002(2) 0.000(2) 0.004(2)
C68 0.052(3) 0.038(3) 0.033(3) 0.003(2) 0.001(2) 0.001(2)
C69 0.045(3) 0.030(3) 0.032(2) 0.005(2) -0.005(2) 0.007(2)
C71 0.064(4) 0.071(4) 0.069(4) 0.027(4) 0.018(4) -0.005(4)
F1 0.071(5) 0.088(5) 0.087(5) 0.016(4) 0.041(4) -0.024(5)
F2 0.094(5) 0.082(5) 0.062(4) 0.014(4) 0.021(4) -0.013(4)
F3 0.078(4) 0.079(5) 0.059(4) -0.014(4) 0.037(4) -0.030(4)
C71A 0.077(4) 0.082(5) 0.072(4) 0.025(4) 0.024(4) -0.008(4)
F1A 0.109(5) 0.105(5) 0.091(5) 0.029(5) 0.008(5) -0.030(5)
F2A 0.120(6) 0.116(6) 0.080(5) 0.022(5) 0.016(5) -0.007(5)
F3A 0.108(6) 0.114(6) 0.105(5) 0.033(5) 0.031(5) -0.028(5)
C72 0.064(3) 0.069(3) 0.064(3) 0.024(2) 0.020(2) -0.005(3)
C73 0.058(3) 0.074(3) 0.073(3) 0.031(3) 0.017(3) 0.004(3)
C74 0.049(3) 0.055(3) 0.066(3) 0.026(2) 0.014(2) 0.015(3)
C75 0.043(3) 0.070(4) 0.079(4) 0.027(3) 0.012(3) 0.022(3)
F4 0.054(3) 0.091(4) 0.129(4) 0.006(3) -0.016(3) 0.034(3)
F5 0.052(2) 0.115(4) 0.092(3) 0.025(2) 0.002(2) 0.038(3)
F6 0.062(3) 0.138(5) 0.119(4) 0.057(3) 0.006(3) 0.014(4)
C76 0.062(4) 0.045(4) 0.052(4) 0.002(4) 0.011(4) 0.011(4)
F7 0.059(5) 0.058(5) 0.080(5) 0.001(5) 0.014(4) 0.010(5)
F8 0.067(5) 0.060(5) 0.065(5) -0.027(4) 0.005(4) 0.003(5)
F9 0.070(4) 0.072(5) 0.064(4) -0.009(5) 0.020(4) 0.013(5)
C76A 0.061(4) 0.050(5) 0.056(5) -0.002(4) 0.011(4) 0.012(4)
F7A 0.057(5) 0.071(6) 0.073(5) -0.008(5) 0.012(4) 0.000(5)
F8A 0.087(5) 0.070(5) 0.087(6) -0.017(5) 0.023(5) 0.023(5)
F9A 0.065(4) 0.072(5) 0.060(4) -0.012(5) 0.023(4) 0.006(5)
C77 0.055(3) 0.042(3) 0.045(3) 0.001(2) 0.009(2) 0.010(2)
C78 0.070(3) 0.040(3) 0.052(3) 0.003(2) 0.005(2) 0.013(2)
C79 0.065(3) 0.031(2) 0.042(3) 0.012(2) 0.008(2) 0.006(2)
C80 0.072(4) 0.035(4) 0.051(4) 0.010(4) 0.015(4) 0.006(4)
F10 0.084(5) 0.042(4) 0.091(5) 0.022(4) 0.021(4) 0.007(4)
F11 0.124(6) 0.062(5) 0.074(5) 0.026(5) 0.015(5) -0.002(4)
F12 0.104(5) 0.034(4) 0.081(5) 0.021(4) 0.006(5) 0.014(5)
C80A 0.076(5) 0.031(4) 0.044(4) 0.017(4) 0.003(4) 0.010(4)
F10A 0.103(5) 0.065(5) 0.090(5) 0.031(4) 0.011(5) 0.007(4)
F11A 0.065(4) 0.038(4) 0.083(5) 0.018(4) 0.016(4) -0.003(4)
F12A 0.097(5) 0.042(4) 0.079(5) 0.007(4) 0.014(5) -0.017(5)
C81 0.087(4) 0.056(4) 0.076(4) 0.018(4) 0.001(4) 0.003(4)
C82 0.072(3) 0.055(3) 0.067(3) 0.019(3) 0.011(3) 0.003(3)
C83 0.081(5) 0.071(5) 0.066(5) 0.013(5) -0.010(5) 0.019(5)
F13 0.111(6) 0.065(5) 0.107(6) 0.006(5) -0.008(5) 0.009(5)
F14 0.122(5) 0.102(5) 0.128(5) 0.028(5) 0.013(5) 0.001(5)
F15 0.104(5) 0.085(5) 0.060(4) 0.008(4) 0.001(4) 0.003(4)
C81A 0.076(4) 0.048(4) 0.068(4) 0.025(4) 0.007(4) 0.006(4)
C82A 0.068(4) 0.047(4) 0.064(4) 0.025(3) 0.007(4) 0.004(4)
C83A 0.086(5) 0.073(5) 0.079(5) 0.005(5) -0.010(5) 0.006(5)
F13A 0.113(4) 0.077(4) 0.075(4) 0.008(4) 0.012(4) -0.007(4)
F14A 0.095(5) 0.070(5) 0.094(5) 0.011(4) -0.012(4) -0.010(4)
F15A 0.091(5) 0.037(4) 0.081(5) 0.030(4) 0.009(4) 0.004(4)

loop_
_atom_site_label
_atom_site_type_symbol
_atom_site_fract_x
_atom_site_fract_y
_atom_site_fract_z
_atom_site_occupancy
_atom_site_symmetry_multiplicity
_atom_site_Wyckoff_symbol
_atom_site_calc_flag
_atom_site_thermal_displace_type
_atom_site_U_iso_or_equiv
Sm Sm 0.2364(0) 0.2067(0) 0.2816(0) 1.000 2 i d Uani 0.02978(12)
P1 P 0.3239(1) 0.2939(1) 0.5023(1) 1.000 2 i d Uani 0.0368(4)
P2 P -0.0326(1) 0.1132(1) 0.3512(1) 1.000 2 i d Uani 0.0254(3)
P3 P 0.0705(1) 0.2171(1) 0.0943(1) 1.000 2 i d Uani 0.0345(4)
O5 O 0.2994(4) 0.1331(4) 0.1671(3) 1.000 2 i d Uani 0.0554(10)
O6 O 0.4046(3) 0.1932(4) 0.3203(3) 1.000 2 i d Uani 0.0502(10)
O7 O 0.3735(4) 0.3401(4) 0.2352(3) 1.000 2 i d Uani 0.0512(10)
O8 O 0.2086(4) 0.3705(3) 0.3115(3) 1.000 2 i d Uani 0.0464(9)
O1 O 0.2737(3) 0.2517(3) 0.4206(2) 1.000 2 i d Uani 0.0402(9)
O2 O 0.0658(3) 0.1612(3) 0.3165(2) 1.000 2 i d Uani 0.0363(8)
O3 O 0.1449(3) 0.2245(3) 0.1652(2) 1.000 2 i d Uani 0.0413(9)
O4 O 0.1961(4) 0.0389(4) 0.2985(3) 1.000 2 i d Uani 0.057(1)
C1 C 0.4715(6) 0.2527(6) 0.6015(4) 1.000 2 i d Uani 0.0588(14)
H1A H 0.4952 0.3199 0.6201 1.000 2 i calc Uiso 0.07100
C2 C 0.5203(6) 0.1885(6) 0.6308(5) 1.000 2 i d Uani 0.0692(18)
H2A H 0.5757 0.2130 0.6696 1.000 2 i calc Uiso 0.08300
C3 C 0.4867(6) 0.0895(6) 0.6025(5) 1.000 2 i d Uani 0.0661(17)
H3A H 0.5199 0.0475 0.6221 1.000 2 i calc Uiso 0.07900
C4 C 0.4046(6) 0.0519(6) 0.5456(5) 1.000 2 i d Uani 0.0607(16)
H4A H 0.3818 -0.0154 0.5272 1.000 2 i calc Uiso 0.07300
C5 C 0.3560(5) 0.1149(5) 0.5159(4) 1.000 2 i d Uani 0.0501(14)
H5A H 0.3016 0.0900 0.4762 1.000 2 i calc Uiso 0.06000
C6 C 0.3882(5) 0.2161(5) 0.5450(4) 1.000 2 i d Uani 0.0477(13)
C7 C 0.2255(6) 0.2879(6) 0.6454(4) 1.000 2 i d Uani 0.0547(15)
H7A H 0.2748 0.2634 0.6679 1.000 2 i calc Uiso 0.06600
C8 C 0.1452(7) 0.2996(6) 0.6894(4) 1.000 2 i d Uani 0.0635(18)
H8A H 0.1401 0.2813 0.7411 1.000 2 i calc Uiso 0.07600
C9 C 0.0754(7) 0.3374(6) 0.6573(5) 1.000 2 i d Uani 0.0660(18)
H9A H 0.0237 0.3463 0.6881 1.000 2 i calc Uiso 0.07900
C10 C 0.0781(6) 0.3634(6) 0.5799(4) 1.000 2 i d Uani 0.0559(15)
H10A H 0.0288 0.3888 0.5586 1.000 2 i calc Uiso 0.06700
C11 C 0.1545(5) 0.3511(5) 0.5355(4) 1.000 2 i d Uani 0.0463(13)
H11A H 0.1569 0.3675 0.4832 1.000 2 i calc Uiso 0.05600
C12 C 0.2303(5) 0.3133(5) 0.5681(4) 1.000 2 i d Uani 0.0439(12)
C13 C -0.0872(5) -0.0294(5) 0.2205(4) 1.000 2 i d Uani 0.0426(12)
H13A H -0.0167 -0.0170 0.2188 1.000 2 i calc Uiso 0.05100
C14 C -0.1546(6) -0.0999(6) 0.1656(4) 1.000 2 i d Uani 0.0525(15)
H14A H -0.1296 -0.1329 0.1251 1.000 2 i calc Uiso 0.06300
C15 C -0.2571(6) -0.1216(6) 0.1700(4) 1.000 2 i d Uani 0.0614(17)
H15A H -0.3019 -0.1714 0.1336 1.000 2 i calc Uiso 0.07400
C16 C -0.2966(6) -0.0712(6) 0.2275(4) 1.000 2 i d Uani 0.0595(17)
H16A H -0.3673 -0.0858 0.2292 1.000 2 i calc Uiso 0.07100
C17 C -0.2293(5) 0.0013(5) 0.2826(4) 1.000 2 i d Uani 0.0460(13)
H17A H -0.2548 0.0350 0.3223 1.000 2 i calc Uiso 0.05500
C18 C -0.1241(5) 0.0235(5) 0.2785(3) 1.000 2 i d Uani 0.0341(10)
C19 C -0.0642(6) 0.2929(5) 0.3567(4) 1.000 2 i d Uani 0.0477(12)
H19A H -0.0200 0.3033 0.3159 1.000 2 i calc Uiso 0.05700
C20 C -0.1054(6) 0.3654(6) 0.3842(5) 1.000 2 i d Uani 0.0584(15)
H20A H -0.0890 0.4250 0.3620 1.000 2 i calc Uiso 0.07000
C21 C -0.1700(6) 0.3500(6) 0.4437(5) 1.000 2 i d Uani 0.0587(16)
H21A H -0.1986 0.3988 0.4611 1.000 2 i calc Uiso 0.07000
C22 C -0.1933(6) 0.2644(6) 0.4783(4) 1.000 2 i d Uani 0.0569(15)
H22A H -0.2357 0.2560 0.5202 1.000 2 i calc Uiso 0.06800
C23 C -0.1544(5) 0.1899(5) 0.4516(4) 1.000 2 i d Uani 0.0443(12)
H23A H -0.1716 0.1307 0.4745 1.000 2 i calc Uiso 0.05300
C24 C -0.0892(5) 0.2043(5) 0.3902(3) 1.000 2 i d Uani 0.0361(11)
C25 C 0.2387(6) 0.3262(6) 0.0271(4) 1.000 2 i d Uani 0.0568(15)
H25A H 0.2765 0.3102 0.0683 1.000 2 i calc Uiso 0.06800
C26 C 0.2886(7) 0.3829(6) -0.0335(5) 1.000 2 i d Uani 0.0679(18)
H26A H 0.3600 0.4038 -0.0322 1.000 2 i calc Uiso 0.08100
C27 C 0.2318(7) 0.4068(6) -0.0934(5) 1.000 2 i d Uani 0.0688(19)
H27A H 0.2650 0.4446 -0.1319 1.000 2 i calc Uiso 0.08300
C28 C 0.1274(7) 0.3757(6) -0.0970(5) 1.000 2 i d Uani 0.0686(18)
H28A H 0.0895 0.3911 -0.1385 1.000 2 i calc Uiso 0.08200
C29 C 0.0765(6) 0.3203(6) -0.0381(4) 1.000 2 i d Uani 0.0560(14)
H29A H 0.0051 0.2998 -0.0400 1.000 2 i calc Uiso 0.06700
C30 C 0.1335(6) 0.2964(5) 0.0226(4) 1.000 2 i d Uani 0.0468(13)
C31 C 0.0275(5) 0.0944(5) 0.0420(3) 1.000 2 i d Uani 0.0386(12)
C32 C -0.0501(5) 0.0675(5) -0.0210(4) 1.000 2 i d Uani 0.0431(13)
H32A H -0.0831 0.1123 -0.0350 1.000 2 i calc Uiso 0.05200
C33 C 0.0775(5) 0.0279(5) 0.0627(4) 1.000 2 i d Uani 0.0436(13)
H33A H 0.1294 0.0468 0.1044 1.000 2 i calc Uiso 0.05200
C37 C -0.1344(6) 0.1795(6) 0.1258(4) 1.000 2 i d Uani 0.0509(13)
H37A H -0.1414 0.1128 0.1131 1.000 2 i calc Uiso 0.06100
C38 C -0.2181(7) 0.2083(7) 0.1505(5) 1.000 2 i d Uani 0.0646(17)
H38A H -0.2809 0.1606 0.1547 1.000 2 i calc Uiso 0.07700
C39 C -0.2071(7) 0.3054(7) 0.1682(5) 1.000 2 i d Uani 0.0644(16)
H39A H -0.2636 0.3245 0.1820 1.000 2 i calc Uiso 0.07700
C40 C -0.1132(7) 0.3766(7) 0.1659(5) 1.000 2 i d Uani 0.0656(16)
H40A H -0.1055 0.4429 0.1817 1.000 2 i calc Uiso 0.07900
C41 C -0.0299(7) 0.3495(6) 0.1399(4) 1.000 2 i d Uani 0.0579(14)
H41A H 0.0329 0.3973 0.1359 1.000 2 i calc Uiso 0.07000
C42 C -0.0421(6) 0.2504(5) 0.1204(4) 1.000 2 i d Uani 0.0469(13)
C55 C -0.0931(9) -0.0352(9) 0.4539(6) 0.500 2 i d Uani 0.0290(17)
H55A H -0.1550 -0.0602 0.4219 0.500 2 i calc Uiso 0.03500
C56 C 0.0778(9) 0.0782(9) 0.4804(7) 0.500 2 i d Uani 0.0340(16)
H56A H 0.1313 0.1300 0.4658 0.500 2 i calc Uiso 0.04100
C55A C -0.0336(11) -0.0517(10) 0.4264(8) 0.500 2 i d Uani 0.044(2)
H55B H -0.0575 -0.0878 0.3763 0.500 2 i calc Uiso 0.05300
C56A C 0.0182(11) 0.0997(11) 0.5124(8) 0.500 2 i d Uani 0.0480(18)
H56B H 0.0296 0.1677 0.5206 0.500 2 i calc Uiso 0.05800
C57 C -0.0161(4) 0.0469(4) 0.4340(3) 1.000 2 i d Uani 0.0282(10)
C67 C 0.4888(5) 0.4206(5) 0.4418(4) 1.000 2 i d Uani 0.0455(13)
H67A H 0.4818 0.3674 0.4030 1.000 2 i calc Uiso 0.05500
C68 C 0.4340(5) 0.4912(5) 0.5590(4) 1.000 2 i d Uani 0.0439(13)
H68A H 0.3892 0.4848 0.5993 1.000 2 i calc Uiso 0.05300
C69 C 0.4217(5) 0.4123(5) 0.5016(3) 1.000 2 i d Uani 0.0373(12)
C71 C 0.3978(7) 0.0985(8) 0.0647(8) 0.500 2 i d Uani 0.067(2)
F1 F 0.4852(6) 0.0847(8) 0.0490(5) 0.500 2 i d Uani 0.085(3)
F2 F 0.3918(8) 0.1708(7) 0.0234(5) 0.500 2 i d Uani 0.084(2)
F3 F 0.3225(6) 0.0194(7) 0.0301(5) 0.500 2 i d Uani 0.082(3)
C71A C 0.3693(9) 0.0552(9) 0.0707(8) 0.500 2 i d Uani 0.078(3)
F1A F 0.2938(8) -0.0289(7) 0.0626(7) 0.500 2 i d Uani 0.105(3)
F2A F 0.3477(10) 0.1043(10) 0.0131(5) 0.500 2 i d Uani 0.110(3)
F3A F 0.4505(8) 0.0303(9) 0.0519(6) 0.500 2 i d Uani 0.111(3)
C72 C 0.3845(5) 0.1158(6) 0.1539(5) 1.000 2 i d Uani 0.0653(15)
C73 C 0.4676(6) 0.1290(7) 0.2076(5) 1.000 2 i d Uani 0.0660(15)
H73A H 0.5222 0.1088 0.1907 1.000 2 i calc Uiso 0.07900
C74 C 0.4731(5) 0.1709(6) 0.2848(5) 1.000 2 i d Uani 0.0535(14)
C75 C 0.5736(6) 0.1934(7) 0.3342(5) 1.000 2 i d Uani 0.0608(16)
F4 F 0.6257(4) 0.2926(4) 0.3377(4) 1.000 2 i d Uani 0.0946(16)
F5 F 0.5638(4) 0.1763(4) 0.4089(3) 1.000 2 i d Uani 0.0851(14)
F6 F 0.6375(4) 0.1496(5) 0.3072(4) 1.000 2 i d Uani 0.1007(17)
C76 C 0.499(2) 0.4840(18) 0.2028(14) 0.500 2 i d Uani 0.056(3)
F7 F 0.5703(14) 0.4362(9) 0.2229(10) 0.500 2 i d Uani 0.069(3)
F8 F 0.5383(9) 0.5773(9) 0.2226(7) 0.500 2 i d Uani 0.075(3)
F9 F 0.4867(10) 0.4735(9) 0.1217(8) 0.500 2 i d Uani 0.075(3)
C76A C 0.499(2) 0.4667(19) 0.1875(15) 0.500 2 i d Uani 0.060(3)
F7A F 0.5764(14) 0.4687(11) 0.2378(10) 0.500 2 i d Uani 0.074(3)
F8A F 0.5172(11) 0.5658(11) 0.1832(8) 0.500 2 i d Uani 0.089(3)
F9A F 0.4949(9) 0.4239(9) 0.1212(8) 0.500 2 i d Uani 0.073(3)
C77 C 0.3960(5) 0.4310(5) 0.2327(4) 1.000 2 i d Uani 0.0502(14)
C78 C 0.3419(6) 0.4925(6) 0.2613(4) 1.000 2 i d Uani 0.0569(14)
H78A H 0.3663 0.5596 0.2554 1.000 2 i calc Uiso 0.06800
C79 C 0.2524(6) 0.4569(5) 0.2983(4) 1.000 2 i d Uani 0.0463(13)
C80 C 0.2121(14) 0.5317(17) 0.3286(14) 0.500 2 i d Uani 0.054(3)
F10 F 0.0989(9) 0.5067(8) 0.2842(7) 0.500 2 i d Uani 0.071(2)
F11 F 0.1846(11) 0.5248(9) 0.4041(7) 0.500 2 i d Uani 0.088(3)
F12 F 0.2448(11) 0.6207(9) 0.3139(7) 0.500 2 i d Uani 0.073(3)
C80A C 0.1785(15) 0.5283(16) 0.3244(14) 0.500 2 i d Uani 0.050(3)
F10A F 0.1362(11) 0.5465(10) 0.2677(8) 0.500 2 i d Uani 0.085(3)
F11A F 0.1293(8) 0.5029(7) 0.3794(7) 0.500 2 i d Uani 0.062(2)
F12A F 0.2560(11) 0.6205(10) 0.3527(7) 0.500 2 i d Uani 0.077(3)
C81 C 0.2002(15) -0.1174(14) 0.3150(12) 0.500 2 i d Uani 0.075(3)
C82 C 0.1755(14) -0.0457(14) 0.2660(11) 0.500 2 i d Uani 0.065(2)
C83 C 0.1293(15) -0.0918(15) 0.2033(11) 0.500 2 i d Uani 0.075(3)
H83A H 0.0996 -0.0604 0.1675 0.500 2 i calc Uiso 0.09000
H83B H 0.1237 -0.1583 0.1913 0.500 2 i calc Uiso 0.09000
F13 F 0.1571(11) -0.2103(11) 0.2962(9) 0.500 2 i d Uani 0.100(3)
F14 F 0.2885(11) -0.1352(11) 0.2677(9) 0.500 2 i d Uani 0.120(3)
F15 F 0.2315(10) -0.0737(9) 0.3866(6) 0.500 2 i d Uani 0.088(3)
C81A C 0.1754(14) -0.1273(13) 0.2503(11) 0.500 2 i d Uani 0.063(2)
C82A C 0.2077(13) -0.0363(12) 0.3162(11) 0.500 2 i d Uani 0.058(2)
C83A C 0.2820(17) -0.0505(18) 0.3668(13) 0.500 2 i d Uani 0.085(3)
H83C H 0.3338 0.0037 0.3933 0.500 2 i calc Uiso 0.10100
H83D H 0.2809 -0.1145 0.3746 0.500 2 i calc Uiso 0.10100
F13A F 0.2123(10) -0.1000(9) 0.1822(7) 0.500 2 i d Uani 0.094(2)
F14A F 0.0780(9) -0.1551(9) 0.2307(7) 0.500 2 i d Uani 0.092(2)
F15A F 0.2020(9) -0.2030(8) 0.2683(7) 0.500 2 i d Uani 0.067(2)

loop_
_atom_type_symbol
_atom_type_radius_bond
Sm 1.200
P 1.200
O 1.200
C 1.200
H 1.200
F 1.200

loop_
_geom_angle_atom_site_label_1
_geom_angle_atom_site_label_2
_geom_angle_atom_site_label_3
_geom_angle_site_symmetry_1
_geom_angle_site_symmetry_3
_geom_angle
_geom_angle_publ_flag
O4 Sm O3 . . 109.64(17) no
O4 Sm O1 . . 91.06(17) no
O3 Sm O1 . . 146.05(15) no
O4 Sm O2 . . 75.38(15) no
O3 Sm O2 . . 77.25(14) no
O1 Sm O2 . . 82.69(14) no
O4 Sm O5 . . 74.98(17) no
O3 Sm O5 . . 72.07(16) no
O1 Sm O5 . . 141.05(16) no
O2 Sm O5 . . 126.27(16) no
O4 Sm O6 . . 78.11(17) no
O3 Sm O6 . . 138.00(15) no
O1 Sm O6 . . 71.11(15) no
O2 Sm O6 . . 142.07(15) no
O5 Sm O6 . . 70.48(16) no
O4 Sm O7 . . 140.19(16) no
O3 Sm O7 . . 82.45(16) no
O1 Sm O7 . . 98.89(15) no
O2 Sm O7 . . 143.92(15) no
O5 Sm O7 . . 73.20(17) no
O6 Sm O7 . . 69.15(17) no
O4 Sm O8 . . 150.38(16) no
O3 Sm O8 . . 75.75(15) no
O1 Sm O8 . . 73.38(15) no
O2 Sm O8 . . 77.70(15) no
O5 Sm O8 . . 132.36(16) no
O6 Sm O8 . . 118.19(16) no
O7 Sm O8 . . 68.50(15) no
O1 P1 C6 . . 112.2(3) no
O1 P1 C12 . . 110.4(3) no
C6 P1 C12 . . 109.3(3) no
O1 P1 C69 . . 111.8(3) no
C6 P1 C69 . . 105.6(3) no
C12 P1 C69 . . 107.3(3) no
O2 P2 C57 . . 112.9(2) no
O2 P2 C24 . . 110.9(3) no
C57 P2 C24 . . 105.7(3) no
O2 P2 C18 . . 112.0(3) no
C57 P2 C18 . . 105.8(3) no
C24 P2 C18 . . 109.3(3) no
O3 P3 C31 . . 111.2(3) no
O3 P3 C30 . . 110.0(3) no
C31 P3 C30 . . 105.6(3) no
O3 P3 C42 . . 113.6(3) no
C31 P3 C42 . . 107.9(3) no
C30 P3 C42 . . 108.2(3) no
C72 O5 Sm . . 134.5(5) no
C74 O6 Sm . . 135.9(5) no
C77 O7 Sm . . 138.3(5) no
C79 O8 Sm . . 136.1(4) no
P1 O1 Sm . . 165.3(3) no
P2 O2 Sm . . 164.2(3) no
P3 O3 Sm . . 168.4(3) no
C82A O4 C82 . . 44.2(10) no
C82A O4 Sm . . 159.0(9) no
C82 O4 Sm . . 146.7(10) no
C6 C1 C2 . . 119.9(8) no
C6 C1 H1A . . 120.10 no
C2 C1 H1A . . 120.10 no
C3 C2 C1 . . 120.3(7) no
C3 C2 H2A . . 119.90 no
C1 C2 H2A . . 119.90 no
C2 C3 C4 . . 120.7(8) no
C2 C3 H3A . . 119.70 no
C4 C3 H3A . . 119.70 no
C3 C4 C5 . . 119.5(8) no
C3 C4 H4A . . 120.20 no
C5 C4 H4A . . 120.20 no
C4 C5 C6 . . 120.6(7) no
C4 C5 H5A . . 119.70 no
C6 C5 H5A . . 119.70 no
C1 C6 C5 . . 119.0(7) no
C1 C6 P1 . . 122.6(6) no
C5 C6 P1 . . 118.3(5) no
C12 C7 C8 . . 119.0(7) no
C12 C7 H7A . . 120.50 no
C8 C7 H7A . . 120.50 no
C9 C8 C7 . . 120.4(7) no
C9 C8 H8A . . 119.80 no
C7 C8 H8A . . 119.80 no
C8 C9 C10 . . 122.0(8) no
C8 C9 H9A . . 119.00 no
C10 C9 H9A . . 119.00 no
C11 C10 C9 . . 118.7(8) no
C11 C10 H10A . . 120.70 no
C9 C10 H10A . . 120.70 no
C10 C11 C12 . . 120.8(6) no
C10 C11 H11A . . 119.60 no
C12 C11 H11A . . 119.60 no
C7 C12 C11 . . 119.3(6) no
C7 C12 P1 . . 123.6(6) no
C11 C12 P1 . . 117.0(5) no
C14 C13 C18 . . 120.0(6) no
C14 C13 H13A . . 120.00 no
C18 C13 H13A . . 120.00 no
C15 C14 C13 . . 120.4(7) no
C15 C14 H14A . . 119.80 no
C13 C14 H14A . . 119.80 no
C14 C15 C16 . . 121.2(7) no
C14 C15 H15A . . 119.40 no
C16 C15 H15A . . 119.40 no
C15 C16 C17 . . 119.0(7) no
C15 C16 H16A . . 120.50 no
C17 C16 H16A . . 120.50 no
C18 C17 C16 . . 119.9(6) no
C18 C17 H17A . . 120.00 no
C16 C17 H17A . . 120.00 no
C17 C18 C13 . . 119.4(6) no
C17 C18 P2 . . 122.0(5) no
C13 C18 P2 . . 118.4(5) no
C20 C19 C24 . . 119.4(7) no
C20 C19 H19A . . 120.30 no
C24 C19 H19A . . 120.30 no
C21 C20 C19 . . 120.2(8) no
C21 C20 H20A . . 119.90 no
C19 C20 H20A . . 119.90 no
C20 C21 C22 . . 121.0(7) no
C20 C21 H21A . . 119.50 no
C22 C21 H21A . . 119.50 no
C21 C22 C23 . . 120.4(7) no
C21 C22 H22A . . 119.80 no
C23 C22 H22A . . 119.80 no
C22 C23 C24 . . 119.1(7) no
C22 C23 H23A . . 120.40 no
C24 C23 H23A . . 120.40 no
C19 C24 C23 . . 119.9(6) no
C19 C24 P2 . . 116.9(5) no
C23 C24 P2 . . 123.2(5) no
C30 C25 C26 . . 117.9(7) no
C30 C25 H25A . . 121.10 no
C26 C25 H25A . . 121.10 no
C27 C26 C25 . . 120.4(8) no
C27 C26 H26A . . 119.80 no
C25 C26 H26A . . 119.80 no
C28 C27 C26 . . 120.7(7) no
C28 C27 H27A . . 119.70 no
C26 C27 H27A . . 119.70 no
C27 C28 C29 . . 120.1(8) no
C27 C28 H28A . . 120.00 no
C29 C28 H28A . . 120.00 no
C30 C29 C28 . . 119.5(8) no
C30 C29 H29A . . 120.30 no
C28 C29 H29A . . 120.30 no
C25 C30 C29 . . 121.5(6) no
C25 C30 P3 . . 117.8(5) no
C29 C30 P3 . . 120.6(6) no
C33 C31 C32 . . 120.6(6) no
C33 C31 P3 . . 118.1(5) no
C32 C31 P3 . . 121.2(5) no
C31 C32 C33 . 2 119.1(6) no
C31 C32 H32A . . 120.50 no
C33 C32 H32A 2 . 120.50 no
C31 C33 C32 . 2 120.4(6) no
C31 C33 H33A . . 119.80 no
C32 C33 H33A 2 . 119.80 no
C42 C37 C38 . . 119.5(8) no
C42 C37 H37A . . 120.30 no
C38 C37 H37A . . 120.30 no
C39 C38 C37 . . 119.7(8) no
C39 C38 H38A . . 120.10 no
C37 C38 H38A . . 120.10 no
C38 C39 C40 . . 120.8(8) no
C38 C39 H39A . . 119.60 no
C40 C39 H39A . . 119.60 no
C39 C40 C41 . . 120.1(8) no
C39 C40 H40A . . 120.00 no
C41 C40 H40A . . 120.00 no
C42 C41 C40 . . 118.8(8) no
C42 C41 H41A . . 120.60 no
C40 C41 H41A . . 120.60 no
C37 C42 C41 . . 121.0(7) no
C37 C42 P3 . . 121.3(6) no
C41 C42 P3 . . 117.5(6) no
C56 C55 C57 2_556 . 120.(1) no
C56 C55 H55A 2_556 . 120.00 no
C57 C55 H55A . . 120.00 no
C55 C56 C57 2_556 . 121.6(10) no
C55 C56 H56A 2_556 . 119.20 no
C57 C56 H56A . . 119.20 no
C56A C55A C57 2_556 . 122.7(12) no
C56A C55A H55B 2_556 . 118.60 no
C57 C55A H55B . . 118.60 no
C55A C56A C57 2_556 . 120.2(12) no
C55A C56A H56B 2_556 . 119.90 no
C57 C56A H56B . . 119.90 no
C55A C57 C56 . . 99.8(8) no
C55A C57 C55 . . 44.3(7) no
C56 C57 C55 . . 118.3(7) no
C55A C57 C56A . . 117.1(9) no
C56 C57 C56A . . 46.1(7) no
C55 C57 C56A . . 99.7(8) no
C55A C57 P2 . . 123.1(7) no
C56 C57 P2 . . 118.8(6) no
C55 C57 P2 . . 123.0(6) no
C56A C57 P2 . . 119.8(7) no
C68 C67 C69 2_666 . 118.8(6) no
C68 C67 H67A 2_666 . 120.60 no
C69 C67 H67A . . 120.60 no
C69 C68 C67 . 2_666 121.4(6) no
C69 C68 H68A . . 119.30 no
C67 C68 H68A 2_666 . 119.30 no
C68 C69 C67 . . 119.8(6) no
C68 C69 P1 . . 122.8(5) no
C67 C69 P1 . . 117.4(5) no
F1 C71 F2 . . 105.2(9) no
F1 C71 F3 . . 107.5(9) no
F2 C71 F3 . . 104.4(9) no
F1 C71 C72 . . 114.5(9) no
F2 C71 C72 . . 114.6(8) no
F3 C71 C72 . . 110.0(8) no
F1A C71A F3A . . 104.6(9) no
F1A C71A F2A . . 104.9(10) no
F3A C71A F2A . . 106.9(9) no
F1A C71A C72 . . 114.7(9) no
F3A C71A C72 . . 113.2(9) no
F2A C71A C72 . . 111.8(9) no
O5 C72 C73 . . 127.9(7) no
O5 C72 C71 . . 112.8(7) no
C73 C72 C71 . . 118.1(6) no
O5 C72 C71A . . 107.8(7) no
C73 C72 C71A . . 123.1(7) no
C71 C72 C71A . . 24.2(5) no
C74 C73 C72 . . 122.3(7) no
C74 C73 H73A . . 118.80 no
C72 C73 H73A . . 118.80 no
O6 C74 C73 . . 128.1(7) no
O6 C74 C75 . . 114.9(7) no
C73 C74 C75 . . 117.0(6) no
F6 C75 F5 . . 106.9(7) no
F6 C75 F4 . . 104.7(7) no
F5 C75 F4 . . 105.2(7) no
F6 C75 C74 . . 116.4(7) no
F5 C75 C74 . . 113.7(6) no
F4 C75 C74 . . 109.0(6) no
F8 C76 F9 . . 104.(2) no
F8 C76 F7 . . 110.(2) no
F9 C76 F7 . . 106.3(19) no
F8 C76 C77 . . 118.2(19) no
F9 C76 C77 . . 107.5(19) no
F7 C76 C77 . . 109.(2) no
F9A C76A F7A . . 116.(3) no
F9A C76A F8A . . 110.(2) no
F7A C76A F8A . . 101.0(18) no
F9A C76A C77 . . 114.9(19) no
F7A C76A C77 . . 108.(2) no
F8A C76A C77 . . 106.(2) no
O7 C77 C78 . . 127.1(7) no
O7 C77 C76 . . 117.7(12) no
C78 C77 C76 . . 114.9(12) no
O7 C77 C76A . . 108.4(11) no
C78 C77 C76A . . 124.5(12) no
C76 C77 C76A . . 12.0(13) no
C79 C78 C77 . . 121.8(7) no
C79 C78 H78A . . 119.10 no
C77 C78 H78A . . 119.10 no
O8 C79 C78 . . 128.1(7) no
O8 C79 C80 . . 118.2(10) no
C78 C79 C80 . . 113.6(10) no
O8 C79 C80A . . 109.3(9) no
C78 C79 C80A . . 122.3(10) no
C80 C79 C80A . . 13.1(12) no
F12 C80 F11 . . 112.0(19) no
F12 C80 C79 . . 124.0(17) no
F11 C80 C79 . . 114.2(19) no
F12 C80 F10 . . 96.5(17) no
F11 C80 F10 . . 97.6(13) no
C79 C80 F10 . . 106.9(15) no
F10A C80A F11A . . 117.8(19) no
F10A C80A F12A . . 103.7(18) no
F11A C80A F12A . . 106.9(17) no
F10A C80A C79 . . 111.8(18) no
F11A C80A C79 . . 113.6(16) no
F12A C80A C79 . . 100.7(13) no
F13 C81 F15 . . 125.7(19) no
F13 C81 C82 . . 120.4(18) no
F15 C81 C82 . . 108.2(16) no
F13 C81 F14 . . 84.0(14) no
F15 C81 F14 . . 112.8(16) no
C82 C81 F14 . . 98.2(15) no
C83 C82 O4 . . 136.(2) no
C83 C82 C81 . . 107.6(18) no
O4 C82 C81 . . 116.1(17) no
C82 C83 H83A . . 120.00 no
C82 C83 H83B . . 120.00 no
H83A C83 H83B . . 120.00 no
F14A C81A F15A . . 109.2(15) no
F14A C81A F13A . . 101.5(15) no
F15A C81A F13A . . 109.5(14) no
F14A C81A C82A . . 110.9(14) no
F15A C81A C82A . . 115.0(15) no
F13A C81A C82A . . 109.8(14) no
O4 C82A C83A . . 130.0(18) no
O4 C82A C81A . . 117.2(15) no
C83A C82A C81A . . 106.0(15) no
C82A C83A H83C . . 120.00 no
C82A C83A H83D . . 120.00 no
H83C C83A H83D . . 120.00 no

loop_
_geom_bond_atom_site_label_1
_geom_bond_atom_site_label_2
_geom_bond_site_symmetry_2
_geom_bond_distance
_geom_bond_publ_flag
Sm O4 . 2.336(5) no
Sm O3 . 2.343(4) no
Sm O1 . 2.347(4) no
Sm O2 . 2.349(4) no
Sm O5 . 2.428(4) no
Sm O6 . 2.431(4) no
Sm O7 . 2.450(5) no
Sm O8 . 2.493(4) no
P1 O1 . 1.487(4) no
P1 C6 . 1.792(7) no
P1 C12 . 1.803(7) no
P1 C69 . 1.807(6) no
P2 O2 . 1.491(4) no
P2 C57 . 1.796(5) no
P2 C24 . 1.799(6) no
P2 C18 . 1.804(6) no
P3 O3 . 1.499(4) no
P3 C31 . 1.791(7) no
P3 C30 . 1.803(6) no
P3 C42 . 1.813(7) no
O5 C72 . 1.291(8) no
O6 C74 . 1.244(8) no
O7 C77 . 1.244(8) no
O8 C79 . 1.241(8) no
O4 C82A . 1.196(17) no
O4 C82 . 1.219(18) no
C1 C6 . 1.378(10) no
C1 C2 . 1.399(11) no
C1 H1A . 0.9300 no
C2 C3 . 1.373(12) no
C2 H2A . 0.9300 no
C3 C4 . 1.373(11) no
C3 H3A . 0.9300 no
C4 C5 . 1.386(10) no
C4 H4A . 0.9300 no
C5 C6 . 1.405(10) no
C5 H5A . 0.9300 no
C7 C12 . 1.380(9) no
C7 C8 . 1.401(11) no
C7 H7A . 0.9300 no
C8 C9 . 1.348(12) no
C8 H8A . 0.9300 no
C9 C10 . 1.385(11) no
C9 H9A . 0.9300 no
C10 C11 . 1.361(10) no
C10 H10A . 0.9300 no
C11 C12 . 1.419(10) no
C11 H11A . 0.9300 no
C13 C14 . 1.370(9) no
C13 C18 . 1.388(8) no
C13 H13A . 0.9300 no
C14 C15 . 1.351(11) no
C14 H14A . 0.9300 no
C15 C16 . 1.381(11) no
C15 H15A . 0.9300 no
C16 C17 . 1.385(9) no
C16 H16A . 0.9300 no
C17 C18 . 1.385(9) no
C17 H17A . 0.9300 no
C19 C20 . 1.379(9) no
C19 C24 . 1.388(9) no
C19 H19A . 0.9300 no
C20 C21 . 1.359(11) no
C20 H20A . 0.9300 no
C21 C22 . 1.359(11) no
C21 H21A . 0.9300 no
C22 C23 . 1.379(9) no
C22 H22A . 0.9300 no
C23 C24 . 1.389(9) no
C23 H23A . 0.9300 no
C25 C30 . 1.368(10) no
C25 C26 . 1.431(10) no
C25 H25A . 0.9300 no
C26 C27 . 1.371(12) no
C26 H26A . 0.9300 no
C27 C28 . 1.358(12) no
C27 H27A . 0.9300 no
C28 C29 . 1.404(10) no
C28 H28A . 0.9300 no
C29 C30 . 1.382(10) no
C29 H29A . 0.9300 no
C31 C33 . 1.389(9) no
C31 C32 . 1.396(9) no
C32 C33 2 1.401(9) no
C32 H32A . 0.9300 no
C33 C32 2 1.401(9) no
C33 H33A . 0.9300 no
C37 C42 . 1.369(10) no
C37 C38 . 1.402(10) no
C37 H37A . 0.9300 no
C38 C39 . 1.350(11) no
C38 H38A . 0.9300 no
C39 C40 . 1.379(12) no
C39 H39A . 0.9300 no
C40 C41 . 1.392(11) no
C40 H40A . 0.9300 no
C41 C42 . 1.376(10) no
C41 H41A . 0.9300 no
C55 C56 2_556 1.350(15) no
C55 C57 . 1.397(13) no
C55 H55A . 0.9300 no
C56 C55 2_556 1.350(15) no
C56 C57 . 1.392(13) no
C56 H56A . 0.9300 no
C55A C56A 2_556 1.330(18) no
C55A C57 . 1.345(15) no
C55A H55B . 0.9300 no
C56A C55A 2_556 1.330(18) no
C56A C57 . 1.432(14) no
C56A H56B . 0.9300 no
C67 C68 2_666 1.376(9) no
C67 C69 . 1.386(9) no
C67 H67A . 0.9300 no
C68 C69 . 1.374(9) no
C68 C67 2_666 1.376(9) no
C68 H68A . 0.9300 no
C71 F1 . 1.308(9) no
C71 F2 . 1.317(9) no
C71 F3 . 1.333(9) no
C71 C72 . 1.526(15) no
C71A F1A . 1.312(10) no
C71A F3A . 1.314(9) no
C71A F2A . 1.319(10) no
C71A C72 . 1.541(16) no
C72 C73 . 1.368(11) no
C73 C74 . 1.364(11) no
C73 H73A . 0.9300 no
C74 C75 . 1.499(11) no
C75 F6 . 1.298(9) no
C75 F5 . 1.307(9) no
C75 F4 . 1.37(1) no
C76 F8 . 1.28(3) no
C76 F9 . 1.35(3) no
C76 F7 . 1.39(4) no
C76 C77 . 1.52(3) no
C76A F9A . 1.21(2) no
C76A F7A . 1.31(4) no
C76A F8A . 1.37(3) no
C76A C77 . 1.61(3) no
C77 C78 . 1.382(10) no
C78 C79 . 1.382(10) no
C78 H78A . 0.9300 no
C79 C80 . 1.41(2) no
C79 C80A . 1.69(2) no
C80 F12 . 1.26(3) no
C80 F11 . 1.34(2) no
C80 F10 . 1.61(2) no
C80A F10A . 1.18(2) no
C80A F11A . 1.19(2) no
C80A F12A . 1.43(2) no
C81 F13 . 1.28(2) no
C81 F15 . 1.29(2) no
C81 C82 . 1.48(3) no
C81 F14 . 1.55(2) no
C82 C83 . 1.22(2) no
C83 H83A . 0.9300 no
C83 H83B . 0.9300 no
C81A F14A . 1.29(2) no
C81A F15A . 1.299(19) no
C81A F13A . 1.32(2) no
C81A C82A . 1.56(2) no
C82A C83A . 1.37(3) no
C83A H83C . 0.9300 no
C83A H83D . 0.9300 no

loop_
_geom_torsion_atom_site_label_1
_geom_torsion_atom_site_label_2
_geom_torsion_atom_site_label_3
_geom_torsion_atom_site_label_4
_geom_torsion_site_symmetry_1
_geom_torsion_site_symmetry_4
_geom_torsion
_geom_torsion_publ_flag
O4 Sm O5 C72 . . -87.6(7) no
O3 Sm O5 C72 . . 155.5(7) no
O1 Sm O5 C72 . . -15.1(8) no
O2 Sm O5 C72 . . -146.2(6) no
O6 Sm O5 C72 . . -5.1(6) no
O7 Sm O5 C72 . . 68.2(7) no
O8 Sm O5 C72 . . 105.7(7) no
O4 Sm O6 C74 . . 86.4(7) no
O3 Sm O6 C74 . . -19.9(8) no
O1 Sm O6 C74 . . -178.3(7) no
O2 Sm O6 C74 . . 132.8(7) no
O5 Sm O6 C74 . . 8.3(7) no
O7 Sm O6 C74 . . -70.6(7) no
O8 Sm O6 C74 . . -120.1(7) no
O4 Sm O7 C77 . . -172.9(6) no
O3 Sm O7 C77 . . 75.3(7) no
O1 Sm O7 C77 . . -70.4(7) no
O2 Sm O7 C77 . . 19.4(8) no
O5 Sm O7 C77 . . 148.8(7) no
O6 Sm O7 C77 . . -136.2(7) no
O8 Sm O7 C77 . . -2.3(7) no
O4 Sm O8 C79 . . 170.7(6) no
O3 Sm O8 C79 . . -84.5(6) no
O1 Sm O8 C79 . . 109.8(7) no
O2 Sm O8 C79 . . -164.3(7) no
O5 Sm O8 C79 . . -35.9(7) no
O6 Sm O8 C79 . . 52.7(7) no
O7 Sm O8 C79 . . 2.9(6) no
C6 P1 O1 Sm . . -86.9(11) no
C12 P1 O1 Sm . . 151.0(11) no
C69 P1 O1 Sm . . 31.5(12) no
O4 Sm O1 P1 . . 119.6(11) no
O3 Sm O1 P1 . . -111.3(11) no
O2 Sm O1 P1 . . -165.2(11) no
O5 Sm O1 P1 . . 52.6(12) no
O6 Sm O1 P1 . . 42.6(11) no
O7 Sm O1 P1 . . -21.7(11) no
O8 Sm O1 P1 . . -86.0(11) no
C57 P2 O2 Sm . . 16.7(11) no
C24 P2 O2 Sm . . 135.1(9) no
C18 P2 O2 Sm . . -102.6(10) no
O4 Sm O2 P2 . . 30.9(10) no
O3 Sm O2 P2 . . 145.4(10) no
O1 Sm O2 P2 . . -62.1(10) no
O5 Sm O2 P2 . . 89.3(10) no
O6 Sm O2 P2 . . -16.2(11) no
O7 Sm O2 P2 . . -157.2(9) no
O8 Sm O2 P2 . . -136.6(10) no
C31 P3 O3 Sm . . -47.8(14) no
C30 P3 O3 Sm . . -164.4(13) no
C42 P3 O3 Sm . . 74.2(14) no
O4 Sm O3 P3 . . 29.6(14) no
O1 Sm O3 P3 . . -94.9(13) no
O2 Sm O3 P3 . . -39.6(13) no
O5 Sm O3 P3 . . 95.7(13) no
O6 Sm O3 P3 . . 123.6(13) no
O7 Sm O3 P3 . . 170.4(13) no
O8 Sm O3 P3 . . -119.9(13) no
O3 Sm O4 C82A . . 145.(3) no
O1 Sm O4 C82A . . -63.(3) no
O2 Sm O4 C82A . . -145.(3) no
O5 Sm O4 C82A . . 81.(3) no
O6 Sm O4 C82A . . 8.(3) no
O7 Sm O4 C82A . . 43.(3) no
O8 Sm O4 C82A . . -119.(2) no
O3 Sm O4 C82 . . 36.1(17) no
O1 Sm O4 C82 . . -171.4(17) no
O2 Sm O4 C82 . . 106.5(17) no
O5 Sm O4 C82 . . -28.2(17) no
O6 Sm O4 C82 . . -100.9(17) no
O7 Sm O4 C82 . . -66.1(17) no
O8 Sm O4 C82 . . 131.7(16) no
C6 C1 C2 C3 . . 1.1(13) no
C1 C2 C3 C4 . . -0.4(14) no
C2 C3 C4 C5 . . 0.7(13) no
C3 C4 C5 C6 . . -1.8(11) no
C2 C1 C6 C5 . . -2.2(11) no
C2 C1 C6 P1 . . -178.1(6) no
C4 C5 C6 C1 . . 2.5(11) no
C4 C5 C6 P1 . . 178.6(6) no
O1 P1 C6 C1 . . 152.9(6) no
C12 P1 C6 C1 . . -84.3(7) no
C69 P1 C6 C1 . . 30.8(7) no
O1 P1 C6 C5 . . -23.0(7) no
C12 P1 C6 C5 . . 99.7(6) no
C69 P1 C6 C5 . . -145.1(6) no
C12 C7 C8 C9 . . -1.6(11) no
C7 C8 C9 C10 . . 1.7(12) no
C8 C9 C10 C11 . . -0.6(12) no
C9 C10 C11 C12 . . -0.7(11) no
C8 C7 C12 C11 . . 0.4(10) no
C8 C7 C12 P1 . . -175.5(6) no
C10 C11 C12 C7 . . 0.8(10) no
C10 C11 C12 P1 . . 176.9(5) no
O1 P1 C12 C7 . . 135.5(6) no
C6 P1 C12 C7 . . 11.7(7) no
C69 P1 C12 C7 . . -102.4(6) no
O1 P1 C12 C11 . . -40.4(6) no
C6 P1 C12 C11 . . -164.3(5) no
C69 P1 C12 C11 . . 81.7(5) no
C18 C13 C14 C15 . . -3.2(11) no
C13 C14 C15 C16 . . 2.5(12) no
C14 C15 C16 C17 . . -1.5(13) no
C15 C16 C17 C18 . . 1.2(12) no
C16 C17 C18 C13 . . -1.9(10) no
C16 C17 C18 P2 . . -177.2(6) no
C14 C13 C18 C17 . . 2.9(10) no
C14 C13 C18 P2 . . 178.3(5) no
O2 P2 C18 C17 . . -151.7(5) no
C57 P2 C18 C17 . . 84.8(6) no
C24 P2 C18 C17 . . -28.5(6) no
O2 P2 C18 C13 . . 32.9(6) no
C57 P2 C18 C13 . . -90.5(5) no
C24 P2 C18 C13 . . 156.2(5) no
C24 C19 C20 C21 . . 0.0(11) no
C19 C20 C21 C22 . . 1.5(12) no
C20 C21 C22 C23 . . -2.2(12) no
C21 C22 C23 C24 . . 1.5(11) no
C20 C19 C24 C23 . . -0.7(10) no
C20 C19 C24 P2 . . 180.0(5) no
C22 C23 C24 C19 . . 0.(1) no
C22 C23 C24 P2 . . 179.3(5) no
O2 P2 C24 C19 . . 25.7(6) no
C57 P2 C24 C19 . . 148.4(5) no
C18 P2 C24 C19 . . -98.2(5) no
O2 P2 C24 C23 . . -153.6(5) no
C57 P2 C24 C23 . . -30.9(6) no
C18 P2 C24 C23 . . 82.5(6) no
C30 C25 C26 C27 . . 0.6(12) no
C25 C26 C27 C28 . . -1.1(13) no
C26 C27 C28 C29 . . 1.3(13) no
C27 C28 C29 C30 . . -1.1(12) no
C26 C25 C30 C29 . . -0.3(11) no
C26 C25 C30 P3 . . 175.3(6) no
C28 C29 C30 C25 . . 0.5(11) no
C28 C29 C30 P3 . . -175.0(6) no
O3 P3 C30 C25 . . 19.4(7) no
C31 P3 C30 C25 . . -100.7(6) no
C42 P3 C30 C25 . . 144.0(6) no
O3 P3 C30 C29 . . -164.9(6) no
C31 P3 C30 C29 . . 75.0(6) no
C42 P3 C30 C29 . . -40.3(7) no
O3 P3 C31 C33 . . -10.3(6) no
C30 P3 C31 C33 . . 108.9(5) no
C42 P3 C31 C33 . . -135.5(5) no
O3 P3 C31 C32 . . 173.3(5) no
C30 P3 C31 C32 . . -67.4(6) no
C42 P3 C31 C32 . . 48.1(6) no
C33 C31 C32 C33 . 2 0.5(10) no
P3 C31 C32 C33 . 2 176.8(5) no
C32 C31 C33 C32 . 2 -0.6(10) no
P3 C31 C33 C32 . 2 -176.9(5) no
C42 C37 C38 C39 . . 0.5(11) no
C37 C38 C39 C40 . . -3.1(12) no
C38 C39 C40 C41 . . 4.4(13) no
C39 C40 C41 C42 . . -3.0(12) no
C38 C37 C42 C41 . . 0.9(10) no
C38 C37 C42 P3 . . 176.5(5) no
C40 C41 C42 C37 . . 0.4(11) no
C40 C41 C42 P3 . . -175.4(6) no
O3 P3 C42 C37 . . -101.3(6) no
C31 P3 C42 C37 . . 22.5(6) no
C30 P3 C42 C37 . . 136.3(6) no
O3 P3 C42 C41 . . 74.4(6) no
C31 P3 C42 C41 . . -161.8(5) no
C30 P3 C42 C41 . . -48.0(6) no
C56A C55A C57 C56 2_556 . 43.8(16) no
C56A C55A C57 C55 2_556 . -76.9(15) no
C56A C55A C57 C56A 2_556 . -2.(2) no
C56A C55A C57 P2 2_556 . 177.9(11) no
C55 C56 C57 C55A 2_556 . -47.2(14) no
C55 C56 C57 C55 2_556 . -4.2(17) no
C55 C56 C57 C56A 2_556 . 71.2(13) no
C55 C56 C57 P2 2_556 . 176.1(9) no
C56 C55 C57 C55A 2_556 . 78.2(13) no
C56 C55 C57 C56 2_556 . 4.1(16) no
C56 C55 C57 C56A 2_556 . -40.9(13) no
C56 C55 C57 P2 2_556 . -176.2(8) no
C55A C56A C57 C55A 2_556 . 2.(2) no
C55A C56A C57 C56 2_556 . -75.4(15) no
C55A C56A C57 C55 2_556 . 44.8(15) no
C55A C56A C57 P2 2_556 . -178.(1) no
O2 P2 C57 C55A . . -98.2(9) no
C24 P2 C57 C55A . . 140.4(8) no
C18 P2 C57 C55A . . 24.6(9) no
O2 P2 C57 C56 . . 27.9(7) no
C24 P2 C57 C56 . . -93.4(7) no
C18 P2 C57 C56 . . 150.7(7) no
O2 P2 C57 C55 . . -151.7(7) no
C24 P2 C57 C55 . . 86.9(7) no
C18 P2 C57 C55 . . -28.9(7) no
O2 P2 C57 C56A . . 81.2(8) no
C24 P2 C57 C56A . . -40.2(8) no
C18 P2 C57 C56A . . -156.0(8) no
C67 C68 C69 C67 2_666 . 0.8(11) no
C67 C68 C69 P1 2_666 . 178.0(5) no
C68 C67 C69 C68 2_666 . -0.8(11) no
C68 C67 C69 P1 2_666 . -178.1(5) no
O1 P1 C69 C68 . . 138.3(5) no
C6 P1 C69 C68 . . -99.4(6) no
C12 P1 C69 C68 . . 17.1(6) no
O1 P1 C69 C67 . . -44.5(6) no
C6 P1 C69 C67 . . 77.8(5) no
C12 P1 C69 C67 . . -165.7(5) no
Sm O5 C72 C73 . . 5.5(13) no
Sm O5 C72 C71 . . -161.5(5) no
Sm O5 C72 C71A . . 173.2(6) no
F1 C71 C72 O5 . . 177.3(8) no
F2 C71 C72 O5 . . 55.7(10) no
F3 C71 C72 O5 . . -61.5(9) no
F1 C71 C72 C73 . . 9.0(11) no
F2 C71 C72 C73 . . -112.7(9) no
F3 C71 C72 C73 . . 130.1(9) no
F1 C71 C72 C71A . . -99.9(17) no
F2 C71 C72 C71A . . 138.4(18) no
F3 C71 C72 C71A . . 21.2(13) no
F1A C71A C72 O5 . . -58.(1) no
F3A C71A C72 O5 . . -177.9(8) no
F2A C71A C72 O5 . . 61.2(9) no
F1A C71A C72 C73 . . 110.4(10) no
F3A C71A C72 C73 . . -9.5(12) no
F2A C71A C72 C73 . . -130.3(10) no
F1A C71A C72 C71 . . -164.2(19) no
F3A C71A C72 C71 . . 75.9(15) no
F2A C71A C72 C71 . . -44.9(14) no
O5 C72 C73 C74 . . -4.7(14) no
C71 C72 C73 C74 . . 161.7(8) no
C71A C72 C73 C74 . . -170.7(8) no
Sm O6 C74 C73 . . -11.8(13) no
Sm O6 C74 C75 . . 168.2(5) no
C72 C73 C74 O6 . . 7.8(14) no
C72 C73 C74 C75 . . -172.2(8) no
O6 C74 C75 F6 . . 163.3(7) no
C73 C74 C75 F6 . . -16.7(12) no
O6 C74 C75 F5 . . 38.4(10) no
C73 C74 C75 F5 . . -141.6(8) no
O6 C74 C75 F4 . . -78.7(9) no
C73 C74 C75 F4 . . 101.3(9) no
Sm O7 C77 C78 . . 1.3(12) no
Sm O7 C77 C76 . . 174.7(11) no
Sm O7 C77 C76A . . -177.0(11) no
F8 C76 C77 O7 . . -158.3(19) no
F9 C76 C77 O7 . . 84.(2) no
F7 C76 C77 O7 . . -31.2(19) no
F8 C76 C77 C78 . . 16.(3) no
F9 C76 C77 C78 . . -102.0(16) no
F7 C76 C77 C78 . . 143.0(12) no
F8 C76 C77 C76A . . 161.(13) no
F9 C76 C77 C76A . . 43.(10) no
F7 C76 C77 C76A . . -72.(11) no
F9A C76A C77 O7 . . 56.(3) no
F7A C76A C77 O7 . . -75.6(17) no
F8A C76A C77 O7 . . 177.2(14) no
F9A C76A C77 C78 . . -123.(2) no
F7A C76A C77 C78 . . 106.(2) no
F8A C76A C77 C78 . . -1.(2) no
F9A C76A C77 C76 . . -162.(13) no
F7A C76A C77 C76 . . 67.(10) no
F8A C76A C77 C76 . . -41.(10) no
O7 C77 C78 C79 . . 0.6(12) no
C76 C77 C78 C79 . . -172.9(13) no
C76A C77 C78 C79 . . 178.7(14) no
Sm O8 C79 C78 . . -2.7(12) no
Sm O8 C79 C80 . . -178.1(11) no
Sm O8 C79 C80A . . 171.2(8) no
C77 C78 C79 O8 . . 0.1(12) no
C77 C78 C79 C80 . . 175.6(12) no
C77 C78 C79 C80A . . -173.2(10) no
O8 C79 C80 F12 . . -174.2(16) no
C78 C79 C80 F12 . . 10.(3) no
C80A C79 C80 F12 . . -124.(9) no
O8 C79 C80 F11 . . 42.8(19) no
C78 C79 C80 F11 . . -133.2(13) no
C80A C79 C80 F11 . . 93.(7) no
O8 C79 C80 F10 . . -63.9(17) no
C78 C79 C80 F10 . . 120.1(12) no
C80A C79 C80 F10 . . -14.(6) no
O8 C79 C80A F10A . . -104.2(17) no
C78 C79 C80A F10A . . 70.2(19) no
C80 C79 C80A F10A . . 122.(8) no
O8 C79 C80A F11A . . 32.2(18) no
C78 C79 C80A F11A . . -153.5(13) no
C80 C79 C80A F11A . . -102.(8) no
O8 C79 C80A F12A . . 146.1(11) no
C78 C79 C80A F12A . . -39.5(17) no
C80 C79 C80A F12A . . 12.(6) no
C82A O4 C82 C83 . . 175.(4) no
Sm O4 C82 C83 . . -34.(4) no
C82A O4 C82 C81 . . 3.7(15) no
Sm O4 C82 C81 . . 154.6(12) no
F13 C81 C82 C83 . . -13.(3) no
F15 C81 C82 C83 . . -168.2(18) no
F14 C81 C82 C83 . . 74.4(19) no
F13 C81 C82 O4 . . 160.3(17) no
F15 C81 C82 O4 . . 5.(2) no
F14 C81 C82 O4 . . -111.9(16) no
C82 O4 C82A C83A . . 151.(3) no
Sm O4 C82A C83A . . 20.(4) no
C82 O4 C82A C81A . . 4.8(14) no
Sm O4 C82A C81A . . -127.(2) no
F14A C81A C82A O4 . . -64.(2) no
F15A C81A C82A O4 . . 171.2(14) no
F13A C81A C82A O4 . . 47.(2) no
F14A C81A C82A C83A . . 141.9(17) no
F15A C81A C82A C83A . . 17.(2) no
F13A C81A C82A C83A . . -106.8(18) no
